data_4003588
loop_
_publ_author_name
'Gai, Minqiang'
'Tong, Tinghao'
'Wang, Ying'
'Yang, Zhihua'
'Pan, Shilie'

_publ_section_title
;
 New Alkaline-Earth Metal Fluoroiodates Exhibiting Large Birefringence and
 Short Ultraviolet Cutoff Edge with Highly Polarizable (IO3F)2-- Units
;
_journal_name_full 'Chemistry of Materials'
_journal_paper_doi 10.1021/acs.chemmater.0c01452
_journal_year 2020
_chemical_formula_moiety 'Ba F4 I2 O4'
_chemical_formula_sum 'Ba F4 I2 O4'
_chemical_formula_weight 531.14
_chemical_name_systematic Ba(IO2F2)2
_space_group_crystal_system monoclinic
_space_group_IT_number 14
_space_group_name_Hall '-P 2ybc'
_space_group_name_H-M_alt 'P 1 21/c 1'
_atom_sites_solution_primary direct
_audit_creation_date 2020-01-15
_audit_creation_method
;
Olex2 1.2
(compiled 2018.05.29 svn.r3508 for OlexSys, GUI svn.r5506)
;
_cell_angle_alpha 90
_cell_angle_beta 93.748(4)
_cell_angle_gamma 90
_cell_formula_units_Z 4
_cell_length_a 10.747(4)
_cell_length_b 7.161(3)
_cell_length_c 9.086(3)
_cell_measurement_reflns_used 1642
_cell_measurement_temperature 296(2)
_cell_measurement_theta_max 27.46
_cell_measurement_theta_min 2.84
_cell_volume 697.8(5)
_computing_cell_refinement 'SAINT v8.34A (Bruker, 2013)'
_computing_data_reduction 'SAINT v8.34A (Bruker, 2013)'
_computing_molecular_graphics 'Olex2 (Dolomanov et al., 2009)'
_computing_publication_material 'Olex2 (Dolomanov et al., 2009)'
_computing_structure_refinement 'ShelXL (Sheldrick, 2015)'
_computing_structure_solution 'ShelXS-1997 (Sheldrick, 2008)'
_diffrn_ambient_temperature 296
_diffrn_measured_fraction_theta_full 0.995
_diffrn_measured_fraction_theta_max 0.993
_diffrn_measurement_device_type 'Bruker APEX-II CCD'
_diffrn_measurement_method '\f and \w scans'
_diffrn_radiation_type MoK\a
_diffrn_radiation_wavelength 0.71073
_diffrn_reflns_av_R_equivalents 0.0339
_diffrn_reflns_av_unetI/netI 0.0419
_diffrn_reflns_Laue_measured_fraction_full 0.995
_diffrn_reflns_Laue_measured_fraction_max 0.993
_diffrn_reflns_limit_h_max 9
_diffrn_reflns_limit_h_min -14
_diffrn_reflns_limit_k_max 9
_diffrn_reflns_limit_k_min -8
_diffrn_reflns_limit_l_max 11
_diffrn_reflns_limit_l_min -11
_diffrn_reflns_number 4192
_diffrn_reflns_point_group_measured_fraction_full 0.995
_diffrn_reflns_point_group_measured_fraction_max 0.993
_diffrn_reflns_theta_full 25.242
_diffrn_reflns_theta_max 27.578
_diffrn_reflns_theta_min 1.899
_diffrn_standards_number 0
_exptl_absorpt_coefficient_mu 14.588
_exptl_absorpt_correction_T_max 0.7456
_exptl_absorpt_correction_T_min 0.4073
_exptl_absorpt_correction_type multi-scan
_exptl_absorpt_process_details
'SADABS-2014/5 (Bruker,2014/5) was used for absorption correction. wR2(int) was 0.1204 before and 0.0447 after correction. The Ratio of minimum to maximum transmission is 0.5463. The \l/2 correction factor is 0.00150.'
_exptl_crystal_colour 'clear colourless'
_exptl_crystal_colour_lustre clear
_exptl_crystal_colour_primary colourless
_exptl_crystal_density_diffrn 5.056
_exptl_crystal_description block
_exptl_crystal_F_000 920
_exptl_crystal_size_max 0.18
_exptl_crystal_size_mid 0.122
_exptl_crystal_size_min 0.105
_refine_diff_density_max 1.130
_refine_diff_density_min -1.703
_refine_diff_density_rms 0.306
_refine_ls_extinction_method none
_refine_ls_goodness_of_fit_ref 1.085
_refine_ls_hydrogen_treatment undef
_refine_ls_matrix_type full
_refine_ls_number_parameters 100
_refine_ls_number_reflns 1595
_refine_ls_number_restraints 0
_refine_ls_restrained_S_all 1.085
_refine_ls_R_factor_all 0.0335
_refine_ls_R_factor_gt 0.0280
_refine_ls_shift/su_max 0.000
_refine_ls_shift/su_mean 0.000
_refine_ls_structure_factor_coef Fsqd
_refine_ls_weighting_details 'w=1/[\s^2^(Fo^2^)+(0.0201P)^2^+0.6298P] where P=(Fo^2^+2Fc^2^)/3'
_refine_ls_weighting_scheme calc
_refine_ls_wR_factor_gt 0.0590
_refine_ls_wR_factor_ref 0.0611
_reflns_Friedel_coverage 0.000
_reflns_number_gt 1385
_reflns_number_total 1595
_reflns_threshold_expression 'I > 2\s(I)'
_cod_data_source_file cm0c01452_si_007.cif
_cod_data_source_block 111111
_cod_original_cell_volume 697.7(4)
_cod_database_code 4003588
_shelx_shelxl_version_number 2014/7
_shelx_space_group_comment
;
The symmetry employed for this shelxl refinement is uniquely defined
by the following loop, which should always be used as a source of
symmetry information in preference to the above space-group names.
They are only intended as comments.
;
_olex2_refinement_description
;
;
_olex2_submission_special_instructions 'No special instructions were received'

loop_
_space_group_symop_operation_xyz
'x, y, z'
'-x, y+1/2, -z+1/2'
'-x, -y, -z'
'x, -y-1/2, z-1/2'

loop_
_atom_site_label
_atom_site_type_symbol
_atom_site_fract_x
_atom_site_fract_y
_atom_site_fract_z
_atom_site_U_iso_or_equiv
_atom_site_adp_type
_atom_site_occupancy
_atom_site_site_symmetry_order
_atom_site_calc_flag
_atom_site_refinement_flags_posn
_atom_site_refinement_flags_adp
_atom_site_refinement_flags_occupancy
_atom_site_disorder_assembly
_atom_site_disorder_group
I1 I 0.54833(4) 0.81360(6) 0.36355(4) 0.00998(12) Uani 1 1 d . . . . .
Ba1 Ba 0.23558(3) 0.68926(6) 0.54217(4) 0.01233(11) Uani 1 1 d . . . . .
I2 I 0.91775(4) 0.75051(6) 0.71599(5) 0.01028(12) Uani 1 1 d . . . . .
F1 F 1.0961(3) 0.8552(5) 0.7740(4) 0.0158(9) Uani 1 1 d . . . . .
F4 F 0.3691(3) 0.7143(6) 0.2990(4) 0.0147(9) Uani 1 1 d . . . . .
F2 F 0.7566(3) 0.6501(5) 0.6420(4) 0.0194(9) Uani 1 1 d . . . . .
F3 F 0.7097(3) 0.9270(6) 0.4312(4) 0.0188(9) Uani 1 1 d . . . . .
O4 O 0.4948(4) 0.8104(7) 0.5450(5) 0.0155(10) Uani 1 1 d . . . . .
O2 O 0.8631(4) 0.9852(7) 0.7142(5) 0.0183(11) Uani 1 1 d . . . . .
O1 O 0.9735(4) 0.7172(7) 0.5379(5) 0.0210(12) Uani 1 1 d . . . . .
O3 O 0.6122(4) 0.5865(6) 0.3514(5) 0.0174(11) Uani 1 1 d . . . . .

loop_
_atom_site_aniso_label
_atom_site_aniso_U_11
_atom_site_aniso_U_22
_atom_site_aniso_U_33
_atom_site_aniso_U_23
_atom_site_aniso_U_13
_atom_site_aniso_U_12
I1 0.0079(2) 0.0109(2) 0.0112(2) 0.00068(16) 0.00062(15) 0.00023(15)
Ba1 0.0087(2) 0.0157(2) 0.0125(2) -0.00077(16) 0.00045(14) -0.00049(14)
I2 0.0094(2) 0.0102(2) 0.0113(2) -0.00158(17) 0.00088(14) -0.00094(15)
F1 0.0105(19) 0.014(2) 0.023(2) -0.0001(17) 0.0009(15) -0.0032(15)
F4 0.0050(18) 0.026(2) 0.013(2) 0.0029(17) 0.0003(14) -0.0033(15)
F2 0.010(2) 0.021(2) 0.027(2) 0.0006(18) -0.0057(16) -0.0021(15)
F3 0.013(2) 0.022(2) 0.021(2) 0.0009(18) -0.0042(15) -0.0031(16)
O4 0.012(2) 0.021(3) 0.015(3) 0.003(2) 0.0078(18) -0.0032(18)
O2 0.015(2) 0.013(3) 0.027(3) -0.006(2) 0.001(2) 0.0013(19)
O1 0.018(3) 0.033(3) 0.013(3) -0.006(2) 0.008(2) 0.003(2)
O3 0.018(3) 0.011(3) 0.023(3) -0.001(2) -0.0024(19) 0.0047(19)

loop_
_atom_type_symbol
_atom_type_description
_atom_type_scat_dispersion_real
_atom_type_scat_dispersion_imag
_atom_type_scat_source
Ba Ba -0.3244 2.2819 'International Tables Vol C Tables 4.2.6.8 and 6.1.1.4'
F F 0.0171 0.0103 'International Tables Vol C Tables 4.2.6.8 and 6.1.1.4'
I I -0.4742 1.8119 'International Tables Vol C Tables 4.2.6.8 and 6.1.1.4'
O O 0.0106 0.0060 'International Tables Vol C Tables 4.2.6.8 and 6.1.1.4'

loop_
_geom_angle_atom_site_label_1
_geom_angle_atom_site_label_2
_geom_angle_atom_site_label_3
_geom_angle
_geom_angle_site_symmetry_1
_geom_angle_site_symmetry_3
_geom_angle_publ_flag
F4 I1 Ba1 40.98(10) . . ?
F3 I1 Ba1 136.21(11) . . ?
F3 I1 F4 174.88(15) . . ?
O4 I1 Ba1 43.79(14) . . ?
O4 I1 F4 84.74(18) . . ?
O4 I1 F3 92.73(18) . . ?
O3 I1 Ba1 99.39(15) . . ?
O3 I1 F4 91.38(19) . . ?
O3 I1 F3 93.48(19) . . ?
O3 I1 O4 101.3(2) . . ?
I2 Ba1 I1 160.391(18) 1_455 . ?
F1 Ba1 I1 134.41(7) 1_455 . ?
F1 Ba1 I1 95.17(8) 4_475 . ?
F1 Ba1 I2 86.08(8) 4_475 1_455 ?
F1 Ba1 I2 32.07(7) 1_455 1_455 ?
F1 Ba1 F1 113.86(12) 4_475 1_455 ?
F1 Ba1 F2 141.17(10) 1_455 3_666 ?
F1 Ba1 F2 56.36(11) 4_475 3_666 ?
F1 Ba1 F3 106.45(11) 4_475 3_676 ?
F1 Ba1 O4 119.95(12) 4_475 . ?
F1 Ba1 O2 113.88(12) 4_475 2_646 ?
F1 Ba1 O1 61.18(12) 4_475 1_455 ?
F4 Ba1 I1 30.45(8) . . ?
F4 Ba1 I1 83.13(8) 4_576 . ?
F4 Ba1 I2 92.91(7) 4_576 1_455 ?
F4 Ba1 I2 148.08(8) . 1_455 ?
F4 Ba1 F1 63.17(10) 4_576 1_455 ?
F4 Ba1 F1 171.99(11) 4_576 4_475 ?
F4 Ba1 F1 152.08(11) . 1_455 ?
F4 Ba1 F1 65.17(11) . 4_475 ?
F4 Ba1 F4 113.57(11) . 4_576 ?
F4 Ba1 F2 130.93(11) 4_576 3_666 ?
F4 Ba1 F2 63.76(11) . 3_666 ?
F4 Ba1 F3 83.53(11) . 3_676 ?
F4 Ba1 F3 65.62(11) 4_576 3_676 ?
F4 Ba1 O4 55.44(12) . . ?
F4 Ba1 O4 58.13(11) 4_576 . ?
F4 Ba1 O2 71.09(12) 4_576 2_646 ?
F4 Ba1 O2 152.82(13) . 2_646 ?
F4 Ba1 O1 124.31(12) . 1_455 ?
F4 Ba1 O1 117.36(12) 4_576 1_455 ?
F2 Ba1 I1 84.01(7) 3_666 . ?
F2 Ba1 I2 112.45(7) 3_666 1_455 ?
F3 Ba1 I1 68.61(7) 3_676 . ?
F3 Ba1 I2 92.23(8) 3_676 1_455 ?
F3 Ba1 F1 69.79(11) 3_676 1_455 ?
F3 Ba1 F2 146.87(11) 3_676 3_666 ?
F3 Ba1 O4 61.01(12) 3_676 . ?
F3 Ba1 O2 120.59(12) 3_676 2_646 ?
F3 Ba1 O1 97.73(13) 3_676 1_455 ?
O4 Ba1 I1 25.00(9) . . ?
O4 Ba1 I2 145.95(9) . 1_455 ?
O4 Ba1 F1 114.09(12) . 1_455 ?
O4 Ba1 F2 100.78(12) . 3_666 ?
O2 Ba1 I1 142.38(9) 2_646 . ?
O2 Ba1 I2 51.17(9) 2_646 1_455 ?
O2 Ba1 F1 54.92(12) 2_646 1_455 ?
O2 Ba1 F2 92.46(12) 2_646 3_666 ?
O2 Ba1 O4 122.55(13) 2_646 . ?
O1 Ba1 I1 149.14(10) 1_455 . ?
O1 Ba1 I2 24.92(10) 1_455 1_455 ?
O1 Ba1 F1 54.65(12) 1_455 1_455 ?
O1 Ba1 F2 96.66(12) 1_455 3_666 ?
O1 Ba1 O4 158.62(14) 1_455 . ?
O1 Ba1 O2 68.48(13) 1_455 2_646 ?
O3 Ba1 I1 78.42(10) 3_666 . ?
O3 Ba1 I2 117.73(10) 3_666 1_455 ?
O3 Ba1 F1 120.42(13) 3_666 4_475 ?
O3 Ba1 F1 111.52(13) 3_666 1_455 ?
O3 Ba1 F4 89.99(13) 3_666 . ?
O3 Ba1 F4 67.00(13) 3_666 4_576 ?
O3 Ba1 F2 64.06(13) 3_666 3_666 ?
O3 Ba1 F3 124.33(13) 3_666 3_676 ?
O3 Ba1 O4 70.04(13) 3_666 . ?
O3 Ba1 O2 66.60(14) 3_666 2_646 ?
O3 Ba1 O1 129.58(14) 3_666 1_455 ?
F1 I2 Ba1 47.70(10) . 1_655 ?
F2 I2 Ba1 127.05(12) . 1_655 ?
F2 I2 F1 174.31(16) . . ?
O2 I2 Ba1 113.70(14) . 1_655 ?
O2 I2 F1 87.74(18) . . ?
O2 I2 F2 93.41(18) . . ?
O1 I2 Ba1 41.96(15) . 1_655 ?
O1 I2 F1 85.38(19) . . ?
O1 I2 F2 88.9(2) . . ?
O1 I2 O2 104.4(2) . . ?
Ba1 F1 Ba1 108.16(12) 4_676 1_655 ?
I2 F1 Ba1 100.23(14) . 1_655 ?
I2 F1 Ba1 127.50(16) . 4_676 ?
I1 F4 Ba1 108.57(15) . . ?
I1 F4 Ba1 124.81(15) . 4_575 ?
Ba1 F4 Ba1 115.66(12) . 4_575 ?
I2 F2 Ba1 116.10(15) . 3_666 ?
I1 F3 Ba1 126.98(17) . 3_676 ?
I1 O4 Ba1 111.2(2) . . ?
I2 O2 Ba1 127.1(2) . 2_656 ?
I2 O1 Ba1 113.1(2) . 1_655 ?
I1 O3 Ba1 151.2(2) . 3_666 ?

loop_
_geom_bond_atom_site_label_1
_geom_bond_atom_site_label_2
_geom_bond_distance
_geom_bond_site_symmetry_2
_geom_bond_publ_flag
I1 Ba1 3.9290(12) . ?
I1 F4 2.101(4) . ?
I1 F3 1.977(4) . ?
I1 O4 1.781(4) . ?
I1 O3 1.772(5) . ?
Ba1 I2 3.8806(12) 1_455 ?
Ba1 F1 2.794(4) 4_475 ?
Ba1 F1 2.917(4) 1_455 ?
Ba1 F4 2.746(4) 4_576 ?
Ba1 F4 2.718(4) . ?
Ba1 F2 2.955(4) 3_666 ?
Ba1 F3 2.817(4) 3_676 ?
Ba1 O4 2.916(4) . ?
Ba1 O2 2.910(5) 2_646 ?
Ba1 O1 2.821(5) 1_455 ?
Ba1 O3 2.702(5) 3_666 ?
I2 Ba1 3.8806(13) 1_655 ?
I2 F1 2.093(4) . ?
I2 F2 1.954(4) . ?
I2 O2 1.780(5) . ?
I2 O1 1.778(5) . ?
F1 Ba1 2.794(4) 4_676 ?
F1 Ba1 2.917(4) 1_655 ?
F4 Ba1 2.746(4) 4_575 ?
F2 Ba1 2.955(4) 3_666 ?
F3 Ba1 2.817(4) 3_676 ?
O2 Ba1 2.910(4) 2_656 ?
O1 Ba1 2.821(5) 1_655 ?
O3 Ba1 2.702(5) 3_666 ?
